data_7222356
loop_
_publ_author_name
'Adach, Anna'
'Daszkiewicz, Marek'
'Tyszka-Czochara, Ma\/lgorzata'
'Barszcz, Boleslaw'

_publ_section_title
;
 New oxovanadium(IV) complexes with pincer ligand obtained in situ:
 experimental and theoretical studies on the structure, spectroscopic
 properties and antitumour activity.
;
_journal_name_full 'RSC Adv.'
_journal_paper_doi 10.1039/C5RA12561H
_journal_year 2015
_chemical_formula_moiety 'C14 H19 N7 O S2 V'
_chemical_formula_sum 'C14 H19 N7 O S2 V'
_chemical_formula_weight 416.42
_space_group_crystal_system monoclinic
_space_group_IT_number 14
_space_group_name_Hall '-P 2yn'
_space_group_name_H-M_alt 'P 1 21/n 1'
_symmetry_space_group_name_Hall '-P 2yn'
_symmetry_space_group_name_H-M 'P 1 21/n 1'
_atom_sites_solution_hydrogens geom
_audit_creation_method SHELXL-2014/7
_audit_update_record
;
2015-06-19 deposited with the CCDC.
2015-09-29 downloaded from the CCDC.
;
_cell_angle_alpha 90
_cell_angle_beta 100.708(4)
_cell_angle_gamma 90
_cell_formula_units_Z 4
_cell_length_a 8.8544(4)
_cell_length_b 11.2802(4)
_cell_length_c 19.5722(8)
_cell_measurement_reflns_used 2913
_cell_measurement_temperature 295(2)
_cell_measurement_theta_max 25.24
_cell_measurement_theta_min 2.74
_cell_volume 1920.82(14)
_computing_cell_refinement 'CrysAlis 1.171.32.6'
_computing_data_collection 'CrysAlis 1.171.32.6'
_computing_data_reduction 'CrysAlis 1.171.33.42'
_computing_structure_refinement 'SHELXL-2014/7 (Sheldrick, 2014)'
_computing_structure_solution 'SHELXS-2014/7 (Sheldrick, 2014)'
_diffrn_ambient_temperature 295(2)
_diffrn_detector_area_resol_mean '1024x1024 with blocks 2x2, 33.133pixel/mm'
_diffrn_measured_fraction_theta_full 0.999
_diffrn_measured_fraction_theta_max 0.999
_diffrn_measurement_device_type 'KUMA KM-4 with area CCD detector'
_diffrn_measurement_method \w-scan
_diffrn_radiation_type MoK\a
_diffrn_radiation_wavelength 0.71073
_diffrn_reflns_av_R_equivalents 0.0585
_diffrn_reflns_av_unetI/netI 0.0398
_diffrn_reflns_laue_measured_fraction_full 0.999
_diffrn_reflns_laue_measured_fraction_max 0.999
_diffrn_reflns_limit_h_max 11
_diffrn_reflns_limit_h_min -11
_diffrn_reflns_limit_k_max 14
_diffrn_reflns_limit_k_min -14
_diffrn_reflns_limit_l_max 24
_diffrn_reflns_limit_l_min -24
_diffrn_reflns_number 22463
_diffrn_reflns_point_group_measured_fraction_full 0.999
_diffrn_reflns_point_group_measured_fraction_max 0.999
_diffrn_reflns_theta_full 25.242
_diffrn_reflns_theta_max 26.372
_diffrn_reflns_theta_min 2.743
_diffrn_source 'fine-focus sealed tube'
_exptl_absorpt_coefficient_mu 0.751
_exptl_absorpt_correction_T_max 0.93
_exptl_absorpt_correction_T_min 0.84
_exptl_absorpt_correction_type numerical
_exptl_absorpt_process_details 'CrysAlis 1.171.33.42'
_exptl_crystal_colour violet
_exptl_crystal_density_diffrn 1.440
_exptl_crystal_description prism
_exptl_crystal_F_000 860
_exptl_crystal_size_max 0.25
_exptl_crystal_size_mid 0.22
_exptl_crystal_size_min 0.13
_refine_diff_density_max 0.558
_refine_diff_density_min -0.338
_refine_diff_density_rms 0.065
_refine_ls_extinction_method none
_refine_ls_goodness_of_fit_ref 1.150
_refine_ls_hydrogen_treatment refxyz
_refine_ls_matrix_type full
_refine_ls_number_parameters 230
_refine_ls_number_reflns 3912
_refine_ls_number_restraints 0
_refine_ls_restrained_S_all 1.150
_refine_ls_R_factor_all 0.0893
_refine_ls_R_factor_gt 0.0569
_refine_ls_shift/su_max 0.001
_refine_ls_shift/su_mean <0.001
_refine_ls_structure_factor_coef Fsqd
_refine_ls_weighting_details 'w=1/[\s^2^(Fo^2^)+(0.0225P)^2^+2.4911P] where P=(Fo^2^+2Fc^2^)/3'
_refine_ls_weighting_scheme calc
_refine_ls_wR_factor_gt 0.0944
_refine_ls_wR_factor_ref 0.1055
_reflns_Friedel_coverage 0.000
_reflns_number_gt 2913
_reflns_number_total 3912
_reflns_threshold_expression 'I > 2\s(I)'
_cod_data_source_file c5ra12561h1.cif
_cod_data_source_block g-15
_cod_database_code 7222356
_shelx_shelxl_version_number 2014/7
_shelx_space_group_comment
;
The symmetry employed for this shelxl refinement is uniquely defined
by the following loop, which should always be used as a source of
symmetry information in preference to the above space-group names.
They are only intended as comments.
;

loop_
_space_group_symop_operation_xyz
'x, y, z'
'-x+1/2, y+1/2, -z+1/2'
'-x, -y, -z'
'x-1/2, -y-1/2, z-1/2'

loop_
_atom_site_label
_atom_site_type_symbol
_atom_site_fract_x
_atom_site_fract_y
_atom_site_fract_z
_atom_site_U_iso_or_equiv
_atom_site_adp_type
_atom_site_occupancy
_atom_site_site_symmetry_order
_atom_site_calc_flag
_atom_site_refinement_flags_posn
_atom_site_refinement_flags_adp
V1 V 0.36665(6) 0.23265(5) 0.28442(3) 0.03093(15) Uani 1 1 d . .
O1 O 0.3633(3) 0.37206(19) 0.29673(12) 0.0454(6) Uani 1 1 d . .
N1 N 0.4024(3) 0.0263(2) 0.28312(13) 0.0319(6) Uani 1 1 d . .
H1 H 0.3275 -0.0065 0.2446 0.038 Uiso 1 1 calc R U
S2 S -0.14752(12) 0.19320(9) 0.16408(6) 0.0593(3) Uani 1 1 d . .
C2 C 0.0222(4) 0.1967(3) 0.21109(17) 0.0379(8) Uani 1 1 d . .
N2 N 0.1426(3) 0.2001(3) 0.24637(15) 0.0461(7) Uani 1 1 d . .
N11 N 0.6587(3) 0.0913(2) 0.30902(14) 0.0345(6) Uani 1 1 d . .
S4 S 0.46780(14) 0.14415(11) 0.06036(5) 0.0673(3) Uani 1 1 d . .
N3 N 0.4036(3) 0.2227(3) 0.18608(14) 0.0414(7) Uani 1 1 d . .
C3 C 0.4290(4) 0.1900(3) 0.13312(18) 0.0398(8) Uani 1 1 d . .
N12 N 0.6028(3) 0.2013(2) 0.32016(13) 0.0333(6) Uani 1 1 d . .
C13 C 0.7219(4) 0.2618(3) 0.35546(16) 0.0378(8) Uani 1 1 d . .
C14 C 0.8528(4) 0.1910(3) 0.36455(18) 0.0453(9) Uani 1 1 d . .
H14 H 0.9510 0.2126 0.3868 0.054 Uiso 1 1 calc R U
C15 C 0.8105(4) 0.0843(3) 0.33480(18) 0.0403(8) Uani 1 1 d . .
C16 C 0.7057(5) 0.3844(3) 0.3811(2) 0.0558(10) Uani 1 1 d . .
H16A H 0.6704 0.3813 0.4245 0.084 Uiso 1 1 calc R U
H16B H 0.6328 0.4272 0.3476 0.084 Uiso 1 1 calc R U
H16C H 0.8035 0.4237 0.3876 0.084 Uiso 1 1 calc R U
C17 C 0.9026(4) -0.0247(4) 0.3282(2) 0.0619(11) Uani 1 1 d . .
H17A H 1.0036 -0.0159 0.3558 0.093 Uiso 1 1 calc R U
H17B H 0.9104 -0.0360 0.2804 0.093 Uiso 1 1 calc R U
H17C H 0.8529 -0.0921 0.3443 0.093 Uiso 1 1 calc R U
C18 C 0.5566(4) 0.0074(3) 0.26772(17) 0.0373(8) Uani 1 1 d . .
H18A H 0.5905 -0.0731 0.2795 0.045 Uiso 1 1 calc R U
H18B H 0.5558 0.0200 0.2186 0.045 Uiso 1 1 calc R U
N21 N 0.3349(3) 0.0548(2) 0.39528(13) 0.0341(6) Uani 1 1 d . .
N22 N 0.3318(3) 0.1733(2) 0.38215(13) 0.0340(6) Uani 1 1 d . .
C23 C 0.2925(4) 0.2245(3) 0.43793(18) 0.0446(9) Uani 1 1 d . .
C24 C 0.2707(5) 0.1386(4) 0.48512(19) 0.0554(10) Uani 1 1 d . .
H24 H 0.2419 0.1514 0.5279 0.067 Uiso 1 1 calc R U
C25 C 0.2988(4) 0.0315(3) 0.45789(17) 0.0464(9) Uani 1 1 d . .
C26 C 0.2771(6) 0.3560(4) 0.4443(2) 0.0740(14) Uani 1 1 d . .
H26A H 0.1856 0.3823 0.4137 0.111 Uiso 1 1 calc R U
H26B H 0.3650 0.3943 0.4319 0.111 Uiso 1 1 calc R U
H26C H 0.2706 0.3758 0.4914 0.111 Uiso 1 1 calc R U
C28 C 0.3785(4) -0.0308(3) 0.34714(18) 0.0462(9) Uani 1 1 d . .
H28A H 0.2985 -0.0903 0.3362 0.055 Uiso 1 1 calc R U
H28B H 0.4724 -0.0705 0.3689 0.055 Uiso 1 1 calc R U
C27 C 0.2959(6) -0.0921(4) 0.4850(2) 0.0697(13) Uani 1 1 d . .
H27A H 0.3767 -0.1375 0.4710 0.105 Uiso 1 1 calc R U
H27B H 0.1985 -0.1279 0.4666 0.105 Uiso 1 1 calc R U
H27C H 0.3107 -0.0904 0.5348 0.105 Uiso 1 1 calc R U

loop_
_atom_site_aniso_label
_atom_site_aniso_U_11
_atom_site_aniso_U_22
_atom_site_aniso_U_33
_atom_site_aniso_U_23
_atom_site_aniso_U_13
_atom_site_aniso_U_12
V1 0.0308(3) 0.0287(3) 0.0328(3) 0.0031(2) 0.0047(2) 0.0028(2)
O1 0.0509(15) 0.0313(13) 0.0524(15) 0.0039(11) 0.0054(12) 0.0070(11)
N1 0.0319(15) 0.0303(15) 0.0333(14) -0.0045(11) 0.0053(12) -0.0027(11)
S2 0.0480(6) 0.0474(6) 0.0713(7) 0.0039(5) -0.0179(5) -0.0047(5)
C2 0.041(2) 0.0296(18) 0.0426(19) 0.0075(15) 0.0080(16) 0.0000(15)
N2 0.0321(16) 0.056(2) 0.0483(17) 0.0036(15) 0.0031(14) 0.0012(14)
N11 0.0298(15) 0.0298(15) 0.0442(16) 0.0011(12) 0.0077(12) 0.0022(12)
S4 0.0751(8) 0.0848(8) 0.0434(6) -0.0082(5) 0.0150(5) 0.0124(6)
N3 0.0433(17) 0.0469(18) 0.0342(15) 0.0058(14) 0.0079(13) 0.0008(14)
C3 0.0361(19) 0.0379(19) 0.044(2) 0.0081(16) 0.0042(16) -0.0019(15)
N12 0.0337(14) 0.0295(15) 0.0362(14) 0.0036(11) 0.0055(12) 0.0005(12)
C13 0.0361(18) 0.0399(19) 0.0361(18) 0.0056(15) 0.0028(14) -0.0087(15)
C14 0.0298(18) 0.055(2) 0.048(2) 0.0123(18) 0.0003(16) -0.0056(17)
C15 0.0313(18) 0.046(2) 0.044(2) 0.0099(16) 0.0095(15) 0.0032(16)
C16 0.055(2) 0.043(2) 0.063(3) -0.0068(19) -0.006(2) -0.0075(18)
C17 0.040(2) 0.060(3) 0.086(3) 0.007(2) 0.012(2) 0.0159(19)
C18 0.0397(19) 0.0293(17) 0.0440(19) -0.0014(15) 0.0106(16) 0.0060(15)
N21 0.0405(16) 0.0314(15) 0.0303(14) -0.0001(11) 0.0063(12) -0.0049(12)
N22 0.0369(15) 0.0319(15) 0.0344(14) -0.0010(12) 0.0101(12) 0.0012(12)
C23 0.047(2) 0.046(2) 0.043(2) -0.0095(17) 0.0161(17) 0.0002(17)
C24 0.068(3) 0.066(3) 0.037(2) -0.0056(19) 0.0223(19) -0.009(2)
C25 0.052(2) 0.054(2) 0.0335(19) 0.0017(17) 0.0081(17) -0.0136(18)
C26 0.103(4) 0.057(3) 0.072(3) -0.015(2) 0.043(3) 0.010(3)
C28 0.063(2) 0.0333(19) 0.048(2) 0.0014(16) 0.0241(19) -0.0044(17)
C27 0.099(4) 0.065(3) 0.046(2) 0.015(2) 0.015(2) -0.021(3)

loop_
_atom_type_symbol
_atom_type_description
_atom_type_scat_dispersion_real
_atom_type_scat_dispersion_imag
_atom_type_scat_source
C C 0.0033 0.0016 'International Tables Vol C Tables 4.2.6.8 and 6.1.1.4'
H H 0.0000 0.0000 'International Tables Vol C Tables 4.2.6.8 and 6.1.1.4'
N N 0.0061 0.0033 'International Tables Vol C Tables 4.2.6.8 and 6.1.1.4'
O O 0.0106 0.0060 'International Tables Vol C Tables 4.2.6.8 and 6.1.1.4'
S S 0.1246 0.1234 'International Tables Vol C Tables 4.2.6.8 and 6.1.1.4'
V V 0.3005 0.5294 'International Tables Vol C Tables 4.2.6.8 and 6.1.1.4'

loop_
_geom_angle_atom_site_label_1
_geom_angle_atom_site_label_2
_geom_angle_atom_site_label_3
_geom_angle
O1 V1 N3 102.14(12)
O1 V1 N2 100.98(12)
N3 V1 N2 87.73(12)
O1 V1 N22 99.60(11)
N3 V1 N22 158.25(11)
N2 V1 N22 88.72(11)
O1 V1 N12 99.25(11)
N3 V1 N12 88.88(11)
N2 V1 N12 159.75(11)
N22 V1 N12 87.07(10)
O1 V1 N1 170.56(11)
N3 V1 N1 83.60(10)
N2 V1 N1 86.62(11)
N22 V1 N1 74.77(9)
N12 V1 N1 73.16(9)
C28 N1 C18 113.6(3)
C28 N1 V1 112.76(19)
C18 N1 V1 106.16(18)
C28 N1 H1 108.0
C18 N1 H1 108.0
V1 N1 H1 108.0
N2 C2 S2 178.2(3)
C2 N2 V1 163.5(3)
C15 N11 N12 111.0(3)
C15 N11 C18 130.3(3)
N12 N11 C18 118.4(2)
C3 N3 V1 164.5(3)
N3 C3 S4 178.9(3)
C13 N12 N11 105.7(3)
C13 N12 V1 136.5(2)
N11 N12 V1 117.73(19)
N12 C13 C14 109.4(3)
N12 C13 C16 122.2(3)
C14 C13 C16 128.4(3)
C15 C14 C13 107.3(3)
C15 C14 H14 126.4
C13 C14 H14 126.4
N11 C15 C14 106.5(3)
N11 C15 C17 122.6(3)
C14 C15 C17 130.9(3)
C13 C16 H16A 109.5
C13 C16 H16B 109.5
H16A C16 H16B 109.5
C13 C16 H16C 109.5
H16A C16 H16C 109.5
H16B C16 H16C 109.5
C15 C17 H17A 109.5
C15 C17 H17B 109.5
H17A C17 H17B 109.5
C15 C17 H17C 109.5
H17A C17 H17C 109.5
H17B C17 H17C 109.5
N11 C18 N1 107.4(2)
N11 C18 H18A 110.2
N1 C18 H18A 110.2
N11 C18 H18B 110.2
N1 C18 H18B 110.2
H18A C18 H18B 108.5
C25 N21 N22 111.3(3)
C25 N21 C28 126.6(3)
N22 N21 C28 122.0(2)
C23 N22 N21 105.6(3)
C23 N22 V1 135.2(2)
N21 N22 V1 118.91(19)
N22 C23 C24 109.5(3)
N22 C23 C26 122.5(3)
C24 C23 C26 127.9(3)
C25 C24 C23 107.6(3)
C25 C24 H24 126.2
C23 C24 H24 126.2
N21 C25 C24 105.9(3)
N21 C25 C27 121.8(3)
C24 C25 C27 132.3(3)
C23 C26 H26A 109.5
C23 C26 H26B 109.5
H26A C26 H26B 109.5
C23 C26 H26C 109.5
H26A C26 H26C 109.5
H26B C26 H26C 109.5
N21 C28 N1 111.2(3)
N21 C28 H28A 109.4
N1 C28 H28A 109.4
N21 C28 H28B 109.4
N1 C28 H28B 109.4
H28A C28 H28B 108.0
C25 C27 H27A 109.5
C25 C27 H27B 109.5
H27A C27 H27B 109.5
C25 C27 H27C 109.5
H27A C27 H27C 109.5
H27B C27 H27C 109.5

loop_
_geom_bond_atom_site_label_1
_geom_bond_atom_site_label_2
_geom_bond_distance
V1 O1 1.592(2)
V1 N3 2.015(3)
V1 N2 2.019(3)
V1 N22 2.103(3)
V1 N12 2.108(3)
V1 N1 2.350(3)
N1 C28 1.459(4)
N1 C18 1.468(4)
N1 H1 0.9800
S2 C2 1.610(4)
C2 N2 1.158(4)
N11 C15 1.347(4)
N11 N12 1.368(3)
N11 C18 1.448(4)
S4 C3 1.611(4)
N3 C3 1.161(4)
N12 C13 1.336(4)
C13 C14 1.392(5)
C13 C16 1.486(5)
C14 C15 1.359(5)
C14 H14 0.9300
C15 C17 1.493(5)
C16 H16A 0.9600
C16 H16B 0.9600
C16 H16C 0.9600
C17 H17A 0.9600
C17 H17B 0.9600
C17 H17C 0.9600
C18 H18A 0.9700
C18 H18B 0.9700
N21 C25 1.348(4)
N21 N22 1.360(3)
N21 C28 1.451(4)
N22 C23 1.337(4)
C23 C24 1.377(5)
C23 C26 1.497(5)
C24 C25 1.362(5)
C24 H24 0.9300
C25 C27 1.494(5)
C26 H26A 0.9600
C26 H26B 0.9600
C26 H26C 0.9600
C28 H28A 0.9700
C28 H28B 0.9700
C27 H27A 0.9600
C27 H27B 0.9600
C27 H27C 0.9600

loop_
_geom_hbond_atom_site_label_D
_geom_hbond_atom_site_label_H
_geom_hbond_atom_site_label_A
_geom_hbond_distance_DH
_geom_hbond_distance_HA
_geom_hbond_distance_DA
_geom_hbond_angle_DHA
_geom_hbond_site_symmetry_A
N1 H1 O1 0.98 2.21 3.104(3) 151.5 2_545
C16 H16B O1 0.96 2.49 3.175(4) 128.3 .
C16 H16B S2 0.96 3.01 3.608(4) 121.4 2
C17 H17C S2 0.96 3.02 3.921(4) 158.0 2_545
C18 H18A S2 0.97 2.87 3.820(3) 167.5 2_545
C27 H27B S4 0.96 2.96 3.784(4) 144.6 2_545

loop_
_geom_torsion_atom_site_label_1
_geom_torsion_atom_site_label_2
_geom_torsion_atom_site_label_3
_geom_torsion_atom_site_label_4
_geom_torsion
C15 N11 N12 C13 -1.9(3)
C18 N11 N12 C13 -176.3(3)
C15 N11 N12 V1 -179.7(2)
C18 N11 N12 V1 5.9(3)
N11 N12 C13 C14 1.7(3)
V1 N12 C13 C14 178.9(2)
N11 N12 C13 C16 -176.5(3)
V1 N12 C13 C16 0.7(5)
N12 C13 C14 C15 -1.0(4)
C16 C13 C14 C15 177.2(3)
N12 N11 C15 C14 1.4(4)
C18 N11 C15 C14 174.8(3)
N12 N11 C15 C17 -178.3(3)
C18 N11 C15 C17 -4.8(5)
C13 C14 C15 N11 -0.2(4)
C13 C14 C15 C17 179.4(4)
C15 N11 C18 N1 151.5(3)
N12 N11 C18 N1 -35.4(4)
C28 N1 C18 N11 -81.1(3)
V1 N1 C18 N11 43.4(3)
C25 N21 N22 C23 -0.1(4)
C28 N21 N22 C23 -177.8(3)
C25 N21 N22 V1 -175.2(2)
C28 N21 N22 V1 7.1(4)
N21 N22 C23 C24 -0.3(4)
V1 N22 C23 C24 173.5(3)
N21 N22 C23 C26 179.7(4)
V1 N22 C23 C26 -6.5(6)
N22 C23 C24 C25 0.6(4)
C26 C23 C24 C25 -179.4(4)
N22 N21 C25 C24 0.5(4)
C28 N21 C25 C24 178.1(3)
N22 N21 C25 C27 -179.2(3)
C28 N21 C25 C27 -1.7(6)
C23 C24 C25 N21 -0.7(4)
C23 C24 C25 C27 179.1(4)
C25 N21 C28 N1 177.3(3)
N22 N21 C28 N1 -5.3(4)
C18 N1 C28 N21 122.2(3)
V1 N1 C28 N21 1.3(3)
